data_2218433
loop_
_publ_author_name
'He, Wei'
'Sun, Hong-Shun'
'Ji, Chun-Xiang'
'Yang, Dong-Ling'
'Guo, Cheng'

_publ_section_title
;
 Methyl
 4-(4-fluorophenyl)-6-isopropyl-2-(methylsulfonyl)pyrimidine-5-carboxylate
;
_journal_issue 6
_journal_name_full 'Acta Crystallographica Section E'
_journal_page_first o1127
_journal_paper_doi 10.1107/S1600536808013536
_journal_volume 64
_journal_year 2008
_chemical_formula_iupac 'C16 H17 F N2 O4 S'
_chemical_formula_moiety 'C16 H17 F N2 O4 S'
_chemical_formula_sum 'C16 H17 F N2 O4 S'
_chemical_formula_weight 352.39
_chemical_name_systematic
;Methyl
 4-(4-fluorophenyl)-6-isopropyl-2-(methylsulfonyl)pyrimidine-5-carboxylate
;
_space_group_IT_number 14
_symmetry_cell_setting monoclinic
_symmetry_space_group_name_Hall '-P 2ybc'
_symmetry_space_group_name_H-M 'P 1 21/c 1'
_atom_sites_solution_hydrogens geom
_atom_sites_solution_primary direct
_atom_sites_solution_secondary difmap
_audit_creation_method SHELXL-97
_cell_angle_alpha 90.00
_cell_angle_beta 98.09(3)
_cell_angle_gamma 90.00
_cell_formula_units_Z 12
_cell_length_a 28.875(6)
_cell_length_b 9.887(2)
_cell_length_c 18.400(4)
_cell_measurement_reflns_used 25
_cell_measurement_temperature 294(2)
_cell_measurement_theta_max 12
_cell_measurement_theta_min 9
_cell_volume 5200.7(19)
_computing_cell_refinement 'CAD-4 Software (Enraf--Nonius, 1989)'
_computing_data_collection 'CAD-4 Software (Enraf--Nonius, 1989)'
_computing_data_reduction 'XCAD4 (Harms & Wocadlo, 1995)'
_computing_molecular_graphics 'PLATON (Spek, 2003)'
_computing_publication_material 'SHELXTL (Sheldrick, 2008)'
_computing_structure_refinement 'SHELXL97 (Sheldrick, 2008)'
_computing_structure_solution 'SHELXS97 (Sheldrick, 2008)'
_diffrn_ambient_temperature 294(2)
_diffrn_measured_fraction_theta_full 0.988
_diffrn_measured_fraction_theta_max 0.988
_diffrn_measurement_device_type 'Enraf--Nonius CAD-4 diffractometer'
_diffrn_measurement_method '\w/2\q scans'
_diffrn_radiation_monochromator graphite
_diffrn_radiation_source 'fine-focus sealed tube'
_diffrn_radiation_type MoK\a
_diffrn_radiation_wavelength 0.71073
_diffrn_reflns_av_R_equivalents 0.0662
_diffrn_reflns_av_sigmaI/netI 0.1079
_diffrn_reflns_limit_h_max 34
_diffrn_reflns_limit_h_min -34
_diffrn_reflns_limit_k_max 11
_diffrn_reflns_limit_k_min 0
_diffrn_reflns_limit_l_max 22
_diffrn_reflns_limit_l_min 0
_diffrn_reflns_number 10466
_diffrn_reflns_theta_full 26.02
_diffrn_reflns_theta_max 26.02
_diffrn_reflns_theta_min 1.42
_diffrn_standards_decay_% 0
_diffrn_standards_interval_time 120
_diffrn_standards_number 3
_exptl_absorpt_coefficient_mu 0.219
_exptl_absorpt_correction_T_max 0.9576
_exptl_absorpt_correction_T_min 0.9177
_exptl_absorpt_correction_type psi-scan
_exptl_absorpt_process_details '(North <i>et al.</i>,  1968)'
_exptl_crystal_colour colorless
_exptl_crystal_density_diffrn 1.350
_exptl_crystal_density_method 'not measured'
_exptl_crystal_description block
_exptl_crystal_F_000 2208
_exptl_crystal_size_max 0.40
_exptl_crystal_size_mid 0.20
_exptl_crystal_size_min 0.20
_refine_diff_density_max 0.423
_refine_diff_density_min -0.576
_refine_ls_extinction_method none
_refine_ls_goodness_of_fit_ref 1.027
_refine_ls_hydrogen_treatment constr
_refine_ls_matrix_type full
_refine_ls_number_parameters 637
_refine_ls_number_reflns 10124
_refine_ls_restrained_S_all 1.025
_refine_ls_R_factor_all 0.1667
_refine_ls_R_factor_gt 0.0785
_refine_ls_shift/su_max 0.000
_refine_ls_shift/su_mean 0.000
_refine_ls_structure_factor_coef Fsqd
_refine_ls_weighting_details 'calc w=1/[\s^2^(Fo^2^)+(0.0800P)^2^] where P=(Fo^2^+2Fc^2^)/3'
_refine_ls_weighting_scheme calc
_refine_ls_wR_factor_gt 0.1696
_refine_ls_wR_factor_ref 0.2061
_reflns_number_gt 4777
_reflns_number_total 10124
_reflns_threshold_expression I>2\s(I)
_cod_data_source_file hk2457.cif
_cod_data_source_block I
_cod_original_cell_volume 5200.7(18)
_cod_original_sg_symbol_H-M 'P 21/c'
_cod_database_code 2218433
_cod_database_fobs_code 2218433

loop_
_symmetry_equiv_pos_as_xyz
'x, y, z'
'-x, y+1/2, -z+1/2'
'-x, -y, -z'
'x, -y-1/2, z-1/2'

loop_
_atom_site_type_symbol
_atom_site_label
_atom_site_fract_x
_atom_site_fract_y
_atom_site_fract_z
_atom_site_U_iso_or_equiv
_atom_site_adp_type
_atom_site_calc_flag
_atom_site_refinement_flags
_atom_site_occupancy
S S1 0.14585(5) 0.53855(18) 0.81769(7) 0.0619(4) Uani d . 1
O O1 0.06944(14) 0.1784(4) 0.5211(2) 0.0781(12) Uani d . 1
O O2 0.08271(14) 0.3803(5) 0.4713(2) 0.0777(13) Uani d . 1
O O3 0.15061(15) 0.4344(5) 0.8708(2) 0.0881(14) Uani d . 1
O O4 0.11470(14) 0.6475(4) 0.8258(2) 0.0848(13) Uani d . 1
N N1 0.08452(15) 0.4164(4) 0.7203(2) 0.0531(11) Uani d . 1
N N2 0.15938(14) 0.4561(5) 0.6845(2) 0.0538(11) Uani d . 1
F F1 0.29201(13) 0.3184(4) 0.4561(2) 0.1078(14) Uani d . 1
C C1 0.0211(2) 0.1644(6) 0.6804(4) 0.096(2) Uani d . 1
H H1B 0.0424 0.1062 0.6596 0.144 Uiso calc R 1
H H1C -0.0097 0.1262 0.6722 0.144 Uiso calc R 1
H H1D 0.0310 0.1735 0.7322 0.144 Uiso calc R 1
C C2 -0.0138(2) 0.3993(7) 0.6734(4) 0.084(2) Uani d . 1
H H2B -0.0142 0.4842 0.6479 0.125 Uiso calc R 1
H H2C -0.0043 0.4138 0.7249 0.125 Uiso calc R 1
H H2D -0.0445 0.3602 0.6657 0.125 Uiso calc R 1
C C3 0.02057(18) 0.3038(5) 0.6440(3) 0.0578(14) Uani d . 1
H H3B 0.0105 0.2918 0.5913 0.069 Uiso calc R 1
C C4 0.06945(16) 0.3576(5) 0.6538(3) 0.0466(12) Uani d . 1
C C5 0.09929(17) 0.3535(5) 0.6005(3) 0.0455(12) Uani d . 1
C C6 0.14539(18) 0.3964(5) 0.6189(3) 0.0463(12) Uani d . 1
C C7 0.12823(17) 0.4613(5) 0.7291(3) 0.0484(13) Uani d . 1
C C8 0.0534(2) 0.1242(8) 0.4483(4) 0.109(3) Uani d . 1
H H8A 0.0455 0.0305 0.4523 0.164 Uiso calc R 1
H H8B 0.0779 0.1330 0.4182 0.164 Uiso calc R 1
H H8C 0.0264 0.1734 0.4265 0.164 Uiso calc R 1
C C9 0.08202(18) 0.3085(6) 0.5234(3) 0.0559(14) Uani d . 1
C C10 0.20124(19) 0.6025(7) 0.8115(3) 0.0742(18) Uani d . 1
H H10A 0.2133 0.6466 0.8567 0.111 Uiso calc R 1
H H10B 0.1993 0.6664 0.7719 0.111 Uiso calc R 1
H H10C 0.2217 0.5297 0.8025 0.111 Uiso calc R 1
C C11 0.18219(17) 0.3796(5) 0.5712(3) 0.0474(13) Uani d . 1
C C12 0.18688(19) 0.2589(6) 0.5343(3) 0.0569(14) Uani d . 1
H H12A 0.1652 0.1901 0.5365 0.068 Uiso calc R 1
C C13 0.22339(19) 0.2399(6) 0.4946(3) 0.0616(15) Uani d . 1
H H13A 0.2263 0.1598 0.4691 0.074 Uiso calc R 1
C C14 0.2548(2) 0.3406(7) 0.4936(3) 0.0682(17) Uani d . 1
C C15 0.2519(2) 0.4624(7) 0.5281(3) 0.0737(18) Uani d . 1
H H15A 0.2736 0.5306 0.5245 0.088 Uiso calc R 1
C C16 0.21536(19) 0.4801(6) 0.5686(3) 0.0577(14) Uani d . 1
H H16A 0.2131 0.5602 0.5943 0.069 Uiso calc R 1
S S2 0.30615(5) 0.60184(15) 0.02405(7) 0.0538(4) Uani d . 1
O O5 0.14659(15) 0.3704(4) 0.2138(2) 0.0810(13) Uani d . 1
O O6 0.18226(13) 0.5146(4) 0.29765(19) 0.0654(11) Uani d . 1
O O7 0.28275(14) 0.5614(5) -0.04534(19) 0.0805(13) Uani d . 1
O O8 0.32002(14) 0.7407(4) 0.0338(2) 0.0748(12) Uani d . 1
N N3 0.28601(14) 0.4816(4) 0.1474(2) 0.0481(10) Uani d . 1
N N4 0.22682(15) 0.6175(4) 0.0759(2) 0.0514(11) Uani d . 1
F F2 0.02822(11) 0.8653(4) 0.0472(2) 0.0861(11) Uani d . 1
C C17 0.3160(2) 0.4249(7) 0.3020(4) 0.088 Uani d . 1
H H17A 0.3074 0.5104 0.3210 0.132 Uiso calc R 1
H H17B 0.3400 0.4383 0.2716 0.132 Uiso calc R 1
H H17C 0.3274 0.3660 0.3420 0.132 Uiso calc R 1
C C18 0.2865(2) 0.2228(6) 0.2288(4) 0.086 Uani d . 1
H H18A 0.2589 0.1828 0.2020 0.128 Uiso calc R 1
H H18B 0.2982 0.1656 0.2694 0.128 Uiso calc R 1
H H18C 0.3099 0.2329 0.1970 0.128 Uiso calc R 1
C C19 0.27420(19) 0.3627(6) 0.2577(3) 0.0592(15) Uani d . 1
H H19A 0.2498 0.3512 0.2892 0.071 Uiso calc R 1
C C20 0.25592(17) 0.4539(5) 0.1949(3) 0.0474(12) Uani d . 1
C C21 0.20956(17) 0.5053(5) 0.1837(3) 0.0440(12) Uani d . 1
C C22 0.19646(17) 0.5897(5) 0.1238(3) 0.0446(12) Uani d . 1
C C23 0.26833(18) 0.5614(5) 0.0913(3) 0.0515(13) Uani d . 1
C C24 0.1506(2) 0.4707(7) 0.3498(3) 0.094(2) Uani d . 1
H H24A 0.1581 0.5191 0.3952 0.141 Uiso calc R 1
H H24B 0.1544 0.3754 0.3588 0.141 Uiso calc R 1
H H24C 0.1188 0.4891 0.3293 0.141 Uiso calc R 1
C C25 0.1753(2) 0.4533(6) 0.2322(3) 0.0517(13) Uani d . 1
C C26 0.3550(2) 0.4989(7) 0.0467(4) 0.088(2) Uani d . 1
H H26A 0.3768 0.5148 0.0128 0.132 Uiso calc R 1
H H26B 0.3455 0.4057 0.0440 0.132 Uiso calc R 1
H H26C 0.3695 0.5194 0.0956 0.132 Uiso calc R 1
C C27 0.15002(17) 0.6563(5) 0.1054(3) 0.0460(12) Uani d . 1
C C28 0.12203(18) 0.6904(5) 0.1578(3) 0.0545(14) Uani d . 1
H H28A 0.1313 0.6676 0.2067 0.065 Uiso calc R 1
C C29 0.08071(19) 0.7578(6) 0.1378(3) 0.0629(16) Uani d . 1
H H29A 0.0614 0.7781 0.1727 0.075 Uiso calc R 1
C C30 0.06822(19) 0.7948(6) 0.0661(3) 0.0653(16) Uani d . 1
C C31 0.0941(2) 0.7609(7) 0.0118(3) 0.0755(19) Uani d . 1
H H31A 0.0842 0.7836 -0.0370 0.091 Uiso calc R 1
C C32 0.13540(19) 0.6920(6) 0.0324(3) 0.0663(16) Uani d . 1
H H32A 0.1539 0.6687 -0.0032 0.080 Uiso calc R 1
S S3 0.49545(4) 0.64141(12) 0.08480(6) 0.0412(3) Uani d . 1
O O9 0.51612(12) 0.9595(4) -0.23235(17) 0.0565(9) Uani d . 1
O O10 0.44927(12) 1.0270(3) -0.19608(17) 0.0496(9) Uani d . 1
O O11 0.47036(11) 0.5155(3) 0.07353(16) 0.0494(9) Uani d . 1
O O12 0.47873(13) 0.7416(3) 0.13142(17) 0.0572(10) Uani d . 1
N N5 0.45677(13) 0.7060(4) -0.04859(19) 0.0377(9) Uani d U 1
N N6 0.53247(14) 0.7946(4) -0.0098(2) 0.0429(10) Uani d U 1
F F3 0.29254(12) 0.6619(4) -0.30536(18) 0.1047(14) Uani d . 1
C C33 0.59905(19) 0.9978(6) -0.0043(3) 0.0654(16) Uani d . 1
H H33A 0.5771 1.0440 0.0214 0.098 Uiso calc R 1
H H33B 0.6241 1.0580 -0.0112 0.098 Uiso calc R 1
H H33C 0.6114 0.9208 0.0238 0.098 Uiso calc R 1
C C34 0.60853(18) 0.8738(5) -0.1197(3) 0.0620(15) Uani d . 1
H H34A 0.5927 0.8462 -0.1667 0.093 Uiso calc R 1
H H34B 0.6198 0.7954 -0.0919 0.093 Uiso calc R 1
H H34C 0.6344 0.9313 -0.1264 0.093 Uiso calc R 1
C C35 0.57467(17) 0.9510(5) -0.0785(3) 0.0437(12) Uani d . 1
H H35A 0.5648 1.0320 -0.1073 0.052 Uiso calc R 1
C C36 0.53143(15) 0.8689(4) -0.0722(2) 0.0335(10) Uani d U 1
C C37 0.49502(16) 0.7209(4) -0.0025(2) 0.0320(10) Uani d U 1
C C38 0.45494(16) 0.7761(4) -0.1125(2) 0.0346(10) Uani d U 1
C C39 0.49147(16) 0.8610(4) -0.1245(2) 0.0343(10) Uani d U 1
C C40 0.4413(2) 1.1136(5) -0.2599(3) 0.0640(16) Uani d . 1
H H40A 0.4129 1.1637 -0.2592 0.096 Uiso calc R 1
H H40B 0.4387 1.0593 -0.3036 0.096 Uiso calc R 1
H H40C 0.4670 1.1753 -0.2593 0.096 Uiso calc R 1
C C41 0.48822(16) 0.9515(5) -0.1902(3) 0.0397(11) Uani d . 1
C C42 0.55448(16) 0.6089(5) 0.1152(2) 0.0459(12) Uani d . 1
H H42A 0.5576 0.5657 0.1623 0.069 Uiso calc R 1
H H42B 0.5715 0.6926 0.1192 0.069 Uiso calc R 1
H H42C 0.5668 0.5507 0.0808 0.069 Uiso calc R 1
C C43 0.41179(16) 0.7494(4) -0.1652(2) 0.0372(11) Uani d . 1
C C44 0.37025(18) 0.7269(5) -0.1387(3) 0.0524(13) Uani d . 1
H H44A 0.3693 0.7319 -0.0885 0.063 Uiso calc R 1
C C45 0.33026(18) 0.6972(6) -0.1854(3) 0.0682(17) Uani d . 1
H H45A 0.3022 0.6821 -0.1674 0.082 Uiso calc R 1
C C46 0.3326(2) 0.6902(6) -0.2588(3) 0.0651(16) Uani d . 1
C C47 0.3727(2) 0.7107(6) -0.2877(3) 0.0601(15) Uani d . 1
H H47A 0.3730 0.7049 -0.3380 0.072 Uiso calc R 1
C C48 0.41319(18) 0.7402(5) -0.2408(2) 0.0467(12) Uani d . 1
H H48A 0.4411 0.7539 -0.2594 0.056 Uiso calc R 1

loop_
_atom_site_aniso_label
_atom_site_aniso_U_11
_atom_site_aniso_U_22
_atom_site_aniso_U_33
_atom_site_aniso_U_12
_atom_site_aniso_U_13
_atom_site_aniso_U_23
S1 0.0506(9) 0.0947(11) 0.0395(8) -0.0079(9) 0.0030(6) -0.0031(8)
O1 0.070(3) 0.091(3) 0.073(3) -0.008(2) 0.011(2) -0.030(2)
O2 0.076(3) 0.106(3) 0.049(2) 0.006(2) 0.001(2) 0.003(2)
O3 0.095(3) 0.112(3) 0.052(2) -0.013(3) -0.004(2) 0.020(3)
O4 0.066(3) 0.111(3) 0.079(3) 0.016(3) 0.014(2) -0.035(3)
N1 0.043(3) 0.073(3) 0.042(2) 0.002(2) 0.005(2) 0.002(2)
N2 0.040(2) 0.075(3) 0.046(3) -0.002(2) 0.004(2) 0.000(2)
F1 0.071(3) 0.155(4) 0.108(3) -0.005(2) 0.047(2) -0.024(3)
C1 0.074(5) 0.082(5) 0.134(7) -0.021(4) 0.020(4) 0.014(5)
C2 0.047(4) 0.109(5) 0.097(5) -0.007(4) 0.015(3) -0.023(4)
C3 0.044(3) 0.072(4) 0.058(3) -0.001(3) 0.009(3) -0.005(3)
C4 0.035(3) 0.056(3) 0.046(3) -0.005(2) -0.002(2) -0.003(3)
C5 0.040(3) 0.055(3) 0.043(3) 0.004(2) 0.010(2) 0.000(3)
C6 0.049(3) 0.044(3) 0.046(3) -0.005(2) 0.008(2) 0.004(2)
C7 0.039(3) 0.061(3) 0.045(3) 0.000(3) 0.006(2) 0.002(3)
C8 0.079(5) 0.137(7) 0.111(6) -0.019(5) 0.009(4) -0.071(5)
C9 0.041(3) 0.063(4) 0.063(4) 0.003(3) 0.007(3) -0.013(3)
C10 0.050(4) 0.112(5) 0.059(4) -0.014(4) 0.001(3) -0.008(4)
C11 0.037(3) 0.058(3) 0.049(3) 0.004(3) 0.010(2) 0.003(3)
C12 0.044(3) 0.066(4) 0.061(4) 0.004(3) 0.009(3) 0.005(3)
C13 0.054(4) 0.068(4) 0.063(4) 0.013(3) 0.009(3) -0.008(3)
C14 0.045(3) 0.102(5) 0.062(4) -0.008(3) 0.021(3) -0.006(4)
C15 0.055(4) 0.096(5) 0.073(4) -0.026(4) 0.018(3) -0.006(4)
C16 0.054(4) 0.062(3) 0.058(4) -0.006(3) 0.012(3) -0.003(3)
S2 0.0423(8) 0.0774(10) 0.0432(8) -0.0012(7) 0.0115(6) 0.0141(7)
O5 0.074(3) 0.084(3) 0.092(3) -0.028(3) 0.034(2) -0.005(3)
O6 0.063(3) 0.089(3) 0.047(2) 0.007(2) 0.0173(19) -0.002(2)
O7 0.066(3) 0.135(4) 0.042(2) -0.025(3) 0.0103(19) 0.003(2)
O8 0.074(3) 0.073(3) 0.082(3) -0.016(2) 0.029(2) 0.013(2)
N3 0.048(3) 0.056(3) 0.042(2) -0.001(2) 0.009(2) 0.014(2)
N4 0.042(3) 0.070(3) 0.042(2) 0.000(2) 0.009(2) 0.011(2)
F2 0.049(2) 0.103(3) 0.103(3) 0.0164(19) 0.0001(18) 0.012(2)
C17 0.088 0.088 0.088 0.000 0.012 0.000
C18 0.086 0.086 0.086 0.000 0.012 0.000
C19 0.050(3) 0.074(4) 0.057(3) 0.005(3) 0.021(3) 0.010(3)
C20 0.045(3) 0.056(3) 0.041(3) -0.004(3) 0.009(2) 0.006(3)
C21 0.043(3) 0.055(3) 0.035(3) -0.008(2) 0.009(2) 0.000(2)
C22 0.043(3) 0.049(3) 0.041(3) -0.003(2) 0.003(2) -0.001(2)
C23 0.044(3) 0.072(4) 0.040(3) -0.007(3) 0.009(2) 0.002(3)
C24 0.087(5) 0.145(6) 0.061(4) 0.019(5) 0.045(4) 0.030(4)
C25 0.056(4) 0.053(3) 0.050(3) 0.005(3) 0.020(3) 0.008(3)
C26 0.057(4) 0.119(6) 0.094(5) 0.026(4) 0.033(4) 0.032(4)
C27 0.038(3) 0.055(3) 0.045(3) 0.007(2) 0.007(2) -0.001(3)
C28 0.051(3) 0.064(4) 0.047(3) 0.003(3) 0.003(3) 0.000(3)
C29 0.049(4) 0.075(4) 0.067(4) 0.011(3) 0.016(3) -0.003(3)
C30 0.033(3) 0.083(4) 0.076(4) 0.013(3) -0.008(3) 0.008(4)
C31 0.055(4) 0.113(5) 0.059(4) 0.022(4) 0.009(3) 0.025(4)
C32 0.047(3) 0.099(5) 0.052(4) 0.012(3) 0.005(3) 0.002(3)
S3 0.0468(7) 0.0510(7) 0.0270(6) 0.0044(6) 0.0087(5) 0.0025(6)
O9 0.057(2) 0.079(2) 0.038(2) -0.002(2) 0.0198(18) 0.0074(19)
O10 0.057(2) 0.054(2) 0.0382(19) 0.0029(18) 0.0064(16) 0.0090(17)
O11 0.050(2) 0.060(2) 0.041(2) -0.0063(17) 0.0139(16) 0.0081(17)
O12 0.076(3) 0.061(2) 0.0372(19) 0.015(2) 0.0180(18) 0.0050(18)
N5 0.043(2) 0.040(2) 0.030(2) 0.0006(18) 0.0060(17) 0.0033(17)
N6 0.053(2) 0.041(2) 0.035(2) 0.0003(19) 0.0030(18) 0.0041(18)
F3 0.067(2) 0.172(4) 0.066(2) -0.050(3) -0.0211(19) 0.012(2)
C33 0.056(4) 0.080(4) 0.061(4) -0.024(3) 0.010(3) -0.023(3)
C34 0.054(3) 0.068(4) 0.069(4) -0.007(3) 0.026(3) -0.017(3)
C35 0.050(3) 0.041(3) 0.041(3) -0.013(2) 0.007(2) -0.003(2)
C36 0.039(2) 0.032(2) 0.032(2) -0.001(2) 0.0138(19) -0.002(2)
C37 0.039(3) 0.022(2) 0.037(2) 0.0067(19) 0.011(2) -0.0030(19)
C38 0.041(3) 0.035(2) 0.030(2) 0.003(2) 0.011(2) -0.002(2)
C39 0.044(3) 0.031(2) 0.028(2) 0.006(2) 0.0080(19) -0.0020(19)
C40 0.082(4) 0.060(4) 0.047(3) 0.001(3) 0.002(3) 0.017(3)
C41 0.035(3) 0.044(3) 0.038(3) 0.003(2) -0.003(2) -0.004(2)
C42 0.044(3) 0.060(3) 0.032(3) -0.001(3) 0.001(2) 0.010(2)
C43 0.044(3) 0.036(3) 0.032(2) -0.003(2) 0.006(2) 0.004(2)
C44 0.050(3) 0.073(4) 0.034(3) -0.008(3) 0.010(2) 0.005(3)
C45 0.036(3) 0.119(5) 0.048(3) -0.019(3) -0.002(3) 0.011(3)
C46 0.053(4) 0.087(4) 0.051(4) -0.022(3) -0.006(3) 0.006(3)
C47 0.070(4) 0.074(4) 0.033(3) -0.008(3) -0.001(3) 0.000(3)
C48 0.049(3) 0.059(3) 0.033(3) -0.003(3) 0.009(2) -0.001(2)

loop_
_atom_type_symbol
_atom_type_description
_atom_type_scat_dispersion_real
_atom_type_scat_dispersion_imag
_atom_type_scat_source
C C 0.0033 0.0016 'International Tables Vol C Tables 4.2.6.8 and 6.1.1.4'
H H 0.0000 0.0000 'International Tables Vol C Tables 4.2.6.8 and 6.1.1.4'
N N 0.0061 0.0033 'International Tables Vol C Tables 4.2.6.8 and 6.1.1.4'
O O 0.0106 0.0060 'International Tables Vol C Tables 4.2.6.8 and 6.1.1.4'
F F 0.0171 0.0103 'International Tables Vol C Tables 4.2.6.8 and 6.1.1.4'
S S 0.1246 0.1234 'International Tables Vol C Tables 4.2.6.8 and 6.1.1.4'

loop_
_geom_angle_atom_site_label_1
_geom_angle_atom_site_label_2
_geom_angle_atom_site_label_3
_geom_angle
O3 S1 O4 118.7(3)
O3 S1 C7 107.6(3)
O3 S1 C10 108.0(3)
O4 S1 C7 108.2(2)
O4 S1 C10 109.4(3)
C10 S1 C7 103.9(3)
C9 O1 C8 115.7(5)
C7 N1 C4 115.4(4)
C7 N2 C6 115.7(4)
C3 C1 H1B 109.5
C3 C1 H1C 109.5
H1B C1 H1C 109.5
C3 C1 H1D 109.5
H1B C1 H1D 109.5
H1C C1 H1D 109.5
C3 C2 H2B 109.5
C3 C2 H2C 109.5
H2B C2 H2C 109.5
C3 C2 H2D 109.5
H2B C2 H2D 109.5
H2C C2 H2D 109.5
C4 C3 C2 112.8(5)
C4 C3 C1 108.4(5)
C2 C3 C1 111.8(5)
C4 C3 H3B 107.9
C2 C3 H3B 107.9
C1 C3 H3B 107.9
N1 C4 C5 119.4(4)
N1 C4 C3 115.8(4)
C5 C4 C3 124.8(5)
C6 C5 C4 118.9(5)
C6 C5 C9 119.9(4)
C4 C5 C9 121.1(5)
N2 C6 C5 120.4(4)
N2 C6 C11 115.4(4)
C5 C6 C11 124.2(5)
N2 C7 N1 129.8(5)
N2 C7 S1 117.0(4)
N1 C7 S1 113.2(4)
O1 C8 H8A 109.5
O1 C8 H8B 109.5
H8A C8 H8B 109.5
O1 C8 H8C 109.5
H8A C8 H8C 109.5
H8B C8 H8C 109.5
O2 C9 O1 125.6(6)
O2 C9 C5 122.7(5)
O1 C9 C5 111.6(5)
S1 C10 H10A 109.5
S1 C10 H10B 109.5
H10A C10 H10B 109.5
S1 C10 H10C 109.5
H10A C10 H10C 109.5
H10B C10 H10C 109.5
C16 C11 C12 118.9(5)
C16 C11 C6 119.8(5)
C12 C11 C6 120.9(5)
C13 C12 C11 120.7(5)
C13 C12 H12A 119.6
C11 C12 H12A 119.6
C14 C13 C12 118.2(5)
C14 C13 H13A 120.9
C12 C13 H13A 120.9
C13 C14 C15 123.9(5)
C13 C14 F1 117.6(6)
C15 C14 F1 118.5(6)
C14 C15 C16 117.5(5)
C14 C15 H15A 121.3
C16 C15 H15A 121.3
C15 C16 C11 120.7(5)
C15 C16 H16A 119.7
C11 C16 H16A 119.7
O7 S2 O8 118.2(3)
O7 S2 C23 107.3(2)
O7 S2 C26 108.5(3)
O8 S2 C23 108.1(2)
O8 S2 C26 109.1(3)
C26 S2 C23 104.7(3)
C25 O6 C24 114.9(5)
C23 N3 C20 114.2(4)
C23 N4 C22 115.3(4)
C19 C17 H17A 109.5
C19 C17 H17B 109.5
H17A C17 H17B 109.5
C19 C17 H17C 109.5
H17A C17 H17C 109.5
H17B C17 H17C 109.5
C19 C18 H18A 109.5
C19 C18 H18B 109.5
H18A C18 H18B 109.5
C19 C18 H18C 109.5
H18A C18 H18C 109.5
H18B C18 H18C 109.5
C17 C19 C20 110.0(5)
C17 C19 C18 110.6(5)
C20 C19 C18 110.3(5)
C17 C19 H19A 108.6
C20 C19 H19A 108.6
C18 C19 H19A 108.6
N3 C20 C21 121.0(4)
N3 C20 C19 115.7(4)
C21 C20 C19 123.3(4)
C22 C21 C20 118.4(4)
C22 C21 C25 122.9(5)
C20 C21 C25 118.3(4)
N4 C22 C21 120.5(5)
N4 C22 C27 113.9(4)
C21 C22 C27 125.6(4)
N4 C23 N3 130.6(4)
N4 C23 S2 112.3(4)
N3 C23 S2 117.1(4)
O6 C24 H24A 109.5
O6 C24 H24B 109.5
H24A C24 H24B 109.5
O6 C24 H24C 109.5
H24A C24 H24C 109.5
H24B C24 H24C 109.5
O5 C25 O6 125.7(5)
O5 C25 C21 124.0(5)
O6 C25 C21 110.4(5)
S2 C26 H26A 109.5
S2 C26 H26B 109.5
H26A C26 H26B 109.5
S2 C26 H26C 109.5
H26A C26 H26C 109.5
H26B C26 H26C 109.5
C28 C27 C32 118.8(5)
C28 C27 C22 123.0(5)
C32 C27 C22 118.1(4)
C29 C28 C27 120.2(5)
C29 C28 H28A 119.9
C27 C28 H28A 119.9
C30 C29 C28 119.3(5)
C30 C29 H29A 120.3
C28 C29 H29A 120.3
F2 C30 C29 119.1(5)
F2 C30 C31 118.1(5)
C29 C30 C31 122.8(5)
C30 C31 C32 117.3(6)
C30 C31 H31A 121.3
C32 C31 H31A 121.3
C31 C32 C27 121.5(5)
C31 C32 H32A 119.3
C27 C32 H32A 119.3
O11 S3 C37 108.1(2)
O11 S3 C42 109.6(2)
O12 S3 O11 118.5(2)
O12 S3 C37 105.83(19)
O12 S3 C42 109.3(2)
C42 S3 C37 104.6(2)
C41 O10 C40 115.5(4)
C37 N5 C38 115.6(4)
C37 N6 C36 117.4(4)
C35 C33 H33A 109.5
C35 C33 H33B 109.5
H33A C33 H33B 109.5
C35 C33 H33C 109.5
H33A C33 H33C 109.5
H33B C33 H33C 109.5
C35 C34 H34A 109.5
C35 C34 H34B 109.5
H34A C34 H34B 109.5
C35 C34 H34C 109.5
H34A C34 H34C 109.5
H34B C34 H34C 109.5
C36 C35 C33 112.3(4)
C36 C35 C34 111.4(4)
C33 C35 C34 110.6(4)
C36 C35 H35A 107.4
C33 C35 H35A 107.4
C34 C35 H35A 107.4
N6 C36 C39 118.0(4)
N6 C36 C35 115.9(4)
C39 C36 C35 126.1(4)
N5 C37 N6 128.6(4)
N5 C37 S3 115.7(3)
N6 C37 S3 115.5(3)
N5 C38 C39 120.5(4)
N5 C38 C43 113.5(4)
C39 C38 C43 126.0(4)
C38 C39 C36 119.7(4)
C38 C39 C41 121.8(4)
C36 C39 C41 118.4(4)
O10 C40 H40A 109.5
O10 C40 H40B 109.5
H40A C40 H40B 109.5
O10 C40 H40C 109.5
H40A C40 H40C 109.5
H40B C40 H40C 109.5
O9 C41 O10 122.9(4)
O9 C41 C39 126.2(4)
O10 C41 C39 110.8(4)
S3 C42 H42A 109.5
S3 C42 H42B 109.5
H42A C42 H42B 109.5
S3 C42 H42C 109.5
H42A C42 H42C 109.5
H42B C42 H42C 109.5
C44 C43 C48 119.4(4)
C44 C43 C38 119.3(4)
C48 C43 C38 121.3(4)
C45 C44 C43 120.9(5)
C45 C44 H44A 119.6
C43 C44 H44A 119.6
C46 C45 C44 118.4(5)
C46 C45 H45A 120.8
C44 C45 H45A 120.8
C47 C46 C45 123.1(5)
C47 C46 F3 118.6(5)
C45 C46 F3 118.4(5)
C46 C47 C48 118.8(5)
C46 C47 H47A 120.6
C48 C47 H47A 120.6
C47 C48 C43 119.5(5)
C47 C48 H48A 120.2
C43 C48 H48A 120.2

loop_
_geom_bond_atom_site_label_1
_geom_bond_atom_site_label_2
_geom_bond_distance
S1 O3 1.412(4)
S1 O4 1.425(4)
S1 C7 1.807(5)
S1 C10 1.738(6)
O1 C8 1.456(7)
O1 C9 1.335(6)
O2 C9 1.195(6)
N1 C4 1.369(6)
N1 C7 1.326(6)
N2 C6 1.353(6)
N2 C7 1.301(6)
F1 C14 1.374(6)
C1 C3 1.530(8)
C1 H1B 0.9600
C1 H1C 0.9600
C1 H1D 0.9600
C2 C3 1.523(7)
C2 H2B 0.9600
C2 H2C 0.9600
C2 H2D 0.9600
C3 C4 1.495(7)
C3 H3B 0.9800
C4 C5 1.395(6)
C5 C6 1.393(6)
C5 C9 1.503(7)
C6 C11 1.480(6)
C8 H8A 0.9600
C8 H8B 0.9600
C8 H8C 0.9600
C10 H10A 0.9600
C10 H10B 0.9600
C10 H10C 0.9600
C11 C12 1.388(7)
C11 C16 1.386(7)
C12 C13 1.378(7)
C12 H12A 0.9300
C13 C14 1.349(8)
C13 H13A 0.9300
C14 C15 1.369(8)
C15 C16 1.385(7)
C15 H15A 0.9300
C16 H16A 0.9300
S2 O7 1.416(4)
S2 O8 1.435(4)
S2 C23 1.807(5)
S2 C26 1.742(6)
O5 C25 1.180(6)
O6 C24 1.481(6)
O6 C25 1.338(6)
N3 C20 1.346(6)
N3 C23 1.341(6)
N4 C22 1.356(6)
N4 C23 1.315(6)
F2 C30 1.352(6)
C17 C19 1.490(8)
C17 H17A 0.9600
C17 H17B 0.9600
C17 H17C 0.9600
C18 C19 1.541(8)
C18 H18A 0.9600
C18 H18B 0.9600
C18 H18C 0.9600
C19 C20 1.501(7)
C19 H19A 0.9800
C20 C21 1.420(7)
C21 C22 1.391(6)
C21 C25 1.513(7)
C22 C27 1.490(6)
C24 H24A 0.9600
C24 H24B 0.9600
C24 H24C 0.9600
C26 H26A 0.9600
C26 H26B 0.9600
C26 H26C 0.9600
C27 C28 1.384(6)
C27 C32 1.395(7)
C28 C29 1.371(7)
C28 H28A 0.9300
C29 C30 1.367(7)
C29 H29A 0.9300
C30 C31 1.371(8)
C31 C32 1.380(7)
C31 H31A 0.9300
C32 H32A 0.9300
S3 O11 1.440(3)
S3 O12 1.438(3)
S3 C37 1.786(4)
S3 C42 1.747(5)
O9 C41 1.198(5)
O10 C40 1.446(5)
O10 C41 1.341(5)
N5 C37 1.303(5)
N5 C38 1.360(5)
N6 C36 1.360(5)
N6 C37 1.326(5)
F3 C46 1.369(6)
C33 C35 1.517(6)
C33 H33A 0.9600
C33 H33B 0.9600
C33 H33C 0.9600
C34 C35 1.523(6)
C34 H34A 0.9600
C34 H34B 0.9600
C34 H34C 0.9600
C35 C36 1.508(6)
C35 H35A 0.9800
C36 C39 1.397(6)
C38 C39 1.390(6)
C38 C43 1.491(6)
C39 C41 1.496(6)
C40 H40A 0.9600
C40 H40B 0.9600
C40 H40C 0.9600
C42 H42A 0.9600
C42 H42B 0.9600
C42 H42C 0.9600
C43 C44 1.375(6)
C43 C48 1.401(6)
C44 C45 1.370(7)
C44 H44A 0.9300
C45 C46 1.363(7)
C45 H45A 0.9300
C46 C47 1.355(7)
C47 C48 1.382(7)
C47 H47A 0.9300
C48 H48A 0.9300

loop_
_geom_hbond_atom_site_label_D
_geom_hbond_atom_site_label_H
_geom_hbond_atom_site_label_A
_geom_hbond_site_symmetry_A
_geom_hbond_distance_DH
_geom_hbond_distance_HA
_geom_hbond_distance_DA
_geom_hbond_angle_DHA
_geom_hbond_publ_flag
C3 H3B O1 . 0.98 2.54 3.089(7) 115.00 yes
C17 H17C F1 . 0.96 2.51 3.191(8) 128.00 yes
C19 H19A O6 . 0.98 2.55 3.224(7) 126.00 yes
C28 H28A O6 . 0.93 2.56 3.378(6) 147.00 yes
C8 H8B O3 4_565 0.96 2.48 3.373(6) 155.00 yes
C35 H35A O12 3_675 0.98 2.57 3.484(6) 154.00 yes
C42 H42A O9 4_576 0.96 2.43 3.229(6) 141.00 yes
C48 H48A O12 4_575 0.93 2.42 3.224(6) 146.00 yes

loop_
_geom_torsion_atom_site_label_1
_geom_torsion_atom_site_label_2
_geom_torsion_atom_site_label_3
_geom_torsion_atom_site_label_4
_geom_torsion
O3 S1 C7 N1 71.3(4)
O3 S1 C7 N2 -107.9(4)
O4 S1 C7 N1 -58.1(5)
O4 S1 C7 N2 122.7(4)
C10 S1 C7 N1 -174.3(4)
C10 S1 C7 N2 6.5(5)
C8 O1 C9 O2 -2.9(8)
C8 O1 C9 C5 -178.3(5)
C7 N1 C4 C5 -2.5(7)
C7 N1 C4 C3 178.7(5)
C4 N1 C7 N2 -1.2(8)
C4 N1 C7 S1 179.7(3)
C7 N2 C6 C5 4.4(7)
C7 N2 C6 C11 -174.7(4)
C6 N2 C7 N1 0.3(8)
C6 N2 C7 S1 179.3(4)
C2 C3 C4 N1 42.9(7)
C1 C3 C4 N1 -81.4(6)
C2 C3 C4 C5 -135.9(6)
C1 C3 C4 C5 99.8(6)
N1 C4 C5 C6 6.8(7)
C3 C4 C5 C6 -174.4(5)
N1 C4 C5 C9 -171.1(5)
C3 C4 C5 C9 7.7(8)
C4 C5 C6 N2 -7.9(7)
C9 C5 C6 N2 170.0(5)
C4 C5 C6 C11 171.1(5)
C9 C5 C6 C11 -11.0(8)
C6 C5 C9 O2 -58.8(7)
C4 C5 C9 O2 119.1(6)
C6 C5 C9 O1 116.8(5)
C4 C5 C9 O1 -65.3(6)
N2 C6 C11 C16 -38.1(7)
C5 C6 C11 C16 142.9(5)
N2 C6 C11 C12 135.4(5)
C5 C6 C11 C12 -43.6(7)
C16 C11 C12 C13 -1.3(8)
C6 C11 C12 C13 -174.9(5)
C11 C12 C13 C14 1.3(8)
C12 C13 C14 C15 -2.0(9)
C12 C13 C14 F1 177.6(5)
C13 C14 C15 C16 2.7(10)
F1 C14 C15 C16 -176.9(5)
C14 C15 C16 C11 -2.6(9)
C12 C11 C16 C15 2.0(8)
C6 C11 C16 C15 175.6(5)
O7 S2 C23 N3 123.8(4)
O7 S2 C23 N4 -56.0(5)
O8 S2 C23 N3 -107.6(4)
O8 S2 C23 N4 72.5(4)
C26 S2 C23 N3 8.6(5)
C26 S2 C23 N4 -171.3(4)
C24 O6 C25 O5 0.4(8)
C24 O6 C25 C21 -179.7(4)
C23 N3 C20 C19 178.9(4)
C23 N3 C20 C21 0.9(7)
C20 N3 C23 S2 -179.1(4)
C20 N3 C23 N4 0.7(8)
C23 N4 C22 C21 -1.1(7)
C23 N4 C22 C27 179.1(4)
C22 N4 C23 S2 179.2(3)
C22 N4 C23 N3 -0.7(8)
C17 C19 C20 N3 59.9(6)
C18 C19 C20 N3 -62.3(6)
C17 C19 C20 C21 -122.1(5)
C18 C19 C20 C21 115.6(6)
N3 C20 C21 C22 -2.5(7)
C19 C20 C21 C22 179.7(5)
N3 C20 C21 C25 170.7(5)
C19 C20 C21 C25 -7.2(7)
C20 C21 C22 N4 2.5(7)
C25 C21 C22 N4 -170.3(5)
C20 C21 C22 C27 -177.7(5)
C25 C21 C22 C27 9.5(8)
C22 C21 C25 O5 72.0(7)
C20 C21 C25 O5 -100.8(7)
C22 C21 C25 O6 -107.9(5)
C20 C21 C25 O6 79.3(6)
N4 C22 C27 C28 -152.0(5)
C21 C22 C27 C28 28.2(8)
N4 C22 C27 C32 24.6(7)
C21 C22 C27 C32 -155.2(5)
C32 C27 C28 C29 0.1(8)
C22 C27 C28 C29 176.7(5)
C27 C28 C29 C30 -2.2(9)
C28 C29 C30 F2 -177.7(5)
C28 C29 C30 C31 3.7(10)
F2 C30 C31 C32 178.4(5)
C29 C30 C31 C32 -3.0(10)
C30 C31 C32 C27 0.8(10)
C28 C27 C32 C31 0.5(9)
C22 C27 C32 C31 -176.2(5)
O11 S3 C37 N5 36.4(4)
O11 S3 C37 N6 -147.9(3)
O12 S3 C37 N5 -91.5(4)
O12 S3 C37 N6 84.2(4)
C42 S3 C37 N5 153.1(3)
C42 S3 C37 N6 -31.2(4)
C40 O10 C41 O9 3.8(7)
C40 O10 C41 C39 -177.0(4)
C38 N5 C37 S3 174.5(3)
C38 N5 C37 N6 -0.5(7)
C37 N5 C38 C39 -2.3(6)
C37 N5 C38 C43 176.5(4)
C37 N6 C36 C39 -0.9(6)
C37 N6 C36 C35 -179.9(4)
C36 N6 C37 S3 -172.9(3)
C36 N6 C37 N5 2.1(7)
C33 C35 C36 N6 -31.2(6)
C34 C35 C36 N6 93.5(5)
C33 C35 C36 C39 150.0(5)
C34 C35 C36 C39 -85.4(6)
N6 C36 C39 C38 -1.6(6)
C35 C36 C39 C38 177.2(4)
N6 C36 C39 C41 174.6(4)
C35 C36 C39 C41 -6.6(6)
N5 C38 C39 C36 3.3(6)
C43 C38 C39 C36 -175.4(4)
N5 C38 C39 C41 -172.8(4)
C43 C38 C39 C41 8.5(7)
C38 C39 C41 O9 -128.5(5)
C36 C39 C41 O9 55.4(6)
C38 C39 C41 O10 52.3(5)
C36 C39 C41 O10 -123.8(4)
N5 C38 C43 C44 35.1(6)
C39 C38 C43 C44 -146.2(5)
N5 C38 C43 C48 -141.8(4)
C39 C38 C43 C48 37.0(7)
C48 C43 C44 C45 -0.7(8)
C38 C43 C44 C45 -177.6(5)
C44 C43 C48 C47 0.9(7)
C38 C43 C48 C47 177.8(4)
C43 C44 C45 C46 0.1(9)
C44 C45 C46 C47 0.4(10)
C44 C45 C46 F3 -179.3(5)
C45 C46 C47 C48 -0.1(9)
F3 C46 C47 C48 179.6(5)
C46 C47 C48 C43 -0.5(8)

loop_
_cod_related_entry_id
_cod_related_entry_database
_cod_related_entry_code
1 ChemSpider 24740057
